data_8103016
loop_
_publ_author_name
'Sylvia Golbs'
'Raul Cardoso-Gil'
'Marcus Schmidt'

_publ_section_title
;
 Crystal structure of europium arsenate, EuAsO4 169
;
_journal_issue 2
_journal_name_full 'Zeitschrift f\"ur Kristallographie - New Crystal Structures'
_journal_page_first 169
_journal_volume 224
_journal_year 2009
_chemical_formula_moiety EuAsO~4~
_chemical_formula_sum 'As Eu O4'
_chemical_formula_weight 290.88
_chemical_name_common 'europium arsenate'
_chemical_name_systematic europiumarsenate(V)
_space_group_IT_number 141
_symmetry_cell_setting tetragonal
_symmetry_Int_Tables_number 141
_symmetry_space_group_name_Hall '-I 4bd 2'
_symmetry_space_group_name_H-M 'I 41/a m d :2'
_atom_sites_solution_primary direct
_atom_sites_solution_secondary difmap
_audit_creation_method SHELXL-97
_audit_update_record
;
2009-02-25 # Formatted by publCIF
;
_cell_angle_alpha 90.00
_cell_angle_beta 90.00
_cell_angle_gamma 90.00
_cell_formula_units_Z 4
_cell_length_a 7.1617(2)
_cell_length_b 7.1617(2)
_cell_length_c 6.3750(2)
_cell_measurement_reflns_used 21
_cell_measurement_temperature 295(2)
_cell_measurement_theta_max 99.97
_cell_measurement_theta_min 19.00
_cell_volume 326.973(16)
_computing_cell_refinement 'WinCSD, [3]'
_computing_data_collection 'Crystal Clear 1.3.6 SP3, Rigaku Inc., 2005'
_computing_data_reduction 'Crystal Clear 1.3.6 SP3, Rigaku Inc., 2005'
_computing_molecular_graphics 'DIAMOND, 2.1e, K. Brandenburg, 1998 [10]'
_computing_structure_refinement 'SHELXL-97 (Sheldrick, 1997) [8]'
_computing_structure_solution 'SHELXS-97 (Sheldrick, 1997) [7]'
_diffrn_ambient_temperature 295(2)
_diffrn_measured_fraction_theta_full 1.000
_diffrn_measured_fraction_theta_max 1.000
_diffrn_measurement_details
;
scan:
        Number of images: 30
            Slice: 75.0000 - 135.0000
      Image width: 2.0000
         Exp time: 1200.0000
    Rotation axis: Omega
            Omega: 0.0000
              Chi: 5.0000
              Phi: 0.0000
              XTD: 127.4000
           2theta: 0.0000
scan:
 Number of images: 60
            Slice: 75.0000 - 195.0000
      Image width: 2.0000
         Exp time: 1200.0000
    Rotation axis: Omega
            Omega: 0.0000
              Chi: 30.0000
              Phi: 300.0000
              XTD: 127.4000
           2theta: 0.0000

;
_diffrn_measurement_device_type 'Rigaku R-AXIS Spider'
_diffrn_radiation_monochromator 'multi-layer optics'
_diffrn_radiation_source 'rotating anode'
_diffrn_radiation_type AgK\a
_diffrn_radiation_wavelength 0.56088
_diffrn_reflns_av_R_equivalents 0.0191
_diffrn_reflns_av_sigmaI/netI 0.0143
_diffrn_reflns_limit_h_max 12
_diffrn_reflns_limit_h_min -16
_diffrn_reflns_limit_k_max 16
_diffrn_reflns_limit_k_min -7
_diffrn_reflns_limit_l_max 11
_diffrn_reflns_limit_l_min -14
_diffrn_reflns_number 4019
_diffrn_reflns_theta_full 40.68
_diffrn_reflns_theta_max 40.68
_diffrn_reflns_theta_min 3.38
_diffrn_source_current 20
_diffrn_source_power 1.2
_diffrn_source_voltage 60
_exptl_absorpt_coefficient_mu 15.405
_exptl_absorpt_correction_T_max 1.0000
_exptl_absorpt_correction_T_min 0.8385
_exptl_absorpt_correction_type multi-scan
_exptl_crystal_colour colourless
_exptl_crystal_density_diffrn 5.909
_exptl_crystal_density_method 'not measured'
_exptl_crystal_description prism
_exptl_crystal_F_000 512
_exptl_crystal_size_max 0.040
_exptl_crystal_size_mid 0.037
_exptl_crystal_size_min 0.033
_refine_diff_density_max 1.637
_refine_diff_density_min -1.412
_refine_diff_density_rms 0.252
_refine_ls_extinction_coef 0.0043(3)
_refine_ls_extinction_expression Fc^*^=kFc[1+0.001xFc^2^\l^3^/sin(2\q)]^-1/4^
_refine_ls_extinction_method SHELXL
_refine_ls_goodness_of_fit_ref 1.146
_refine_ls_matrix_type full
_refine_ls_number_parameters 12
_refine_ls_number_reflns 590
_refine_ls_number_restraints 0
_refine_ls_restrained_S_all 1.146
_refine_ls_R_factor_all 0.0175
_refine_ls_R_factor_gt 0.0149
_refine_ls_shift/su_max 0.000
_refine_ls_shift/su_mean 0.000
_refine_ls_structure_factor_coef Fsqd
_refine_ls_weighting_details 'calc w=1/[\s^2^(Fo^2^)+(0.0111P)^2^+0.4431P] where P=(Fo^2^+2Fc^2^)/3'
_refine_ls_weighting_scheme calc
_refine_ls_wR_factor_gt 0.0305
_refine_ls_wR_factor_ref 0.0311
_reflns_number_gt 511
_reflns_number_total 590
_reflns_threshold_expression >2sigma(I)
_cod_data_source_file 409995.cff
_cod_data_source_block sg_725euaso4
_cod_original_sg_symbol_H-M 'I 41/a m d'
_cod_original_formula_sum 'Eu As O4'
_cod_database_code 8103016

loop_
_symmetry_equiv_pos_as_xyz
'x, y, z'
'x, -y, -z'
'-x+1/2, -y, z+1/2'
'-x+1/2, y, -z+1/2'
'y+1/4, x+3/4, -z+1/4'
'y+1/4, -x+1/4, z+3/4'
'-y+1/4, x+3/4, z+1/4'
'-y+1/4, -x+1/4, -z+3/4'
'x+1/2, y+1/2, z+1/2'
'x+1/2, -y+1/2, -z+1/2'
'-x+1, -y+1/2, z+1'
'-x+1, y+1/2, -z+1'
'y+3/4, x+5/4, -z+3/4'
'y+3/4, -x+3/4, z+5/4'
'-y+3/4, x+5/4, z+3/4'
'-y+3/4, -x+3/4, -z+5/4'
'-x, -y, -z'
'-x, y, z'
'x-1/2, y, -z-1/2'
'x-1/2, -y, z-1/2'
'-y-1/4, -x-3/4, z-1/4'
'-y-1/4, x-1/4, -z-3/4'
'y-1/4, -x-3/4, -z-1/4'
'y-1/4, x-1/4, z-3/4'
'-x+1/2, -y+1/2, -z+1/2'
'-x+1/2, y+1/2, z+1/2'
'x, y+1/2, -z'
'x, -y+1/2, z'
'-y+1/4, -x-1/4, z+1/4'
'-y+1/4, x+1/4, -z-1/4'
'y+1/4, -x-1/4, -z+1/4'
'y+1/4, x+1/4, z-1/4'

loop_
_atom_site_label
_atom_site_type_symbol
_atom_site_symmetry_multiplicity
_atom_site_Wyckoff_symbol
_atom_site_fract_x
_atom_site_fract_y
_atom_site_fract_z
_atom_site_U_iso_or_equiv
_atom_site_adp_type
_atom_site_occupancy
_atom_site_calc_flag
_atom_site_refinement_flags
_atom_site_disorder_assembly
_atom_site_disorder_group
Eu1 Eu 4 a 0.0000 0.7500 0.1250 0.00471(3) Uani 1 S . . .
As1 As 4 b 0.0000 0.2500 0.3750 0.00440(3) Uani 1 S . . .
O1 O 16 h 0.0000 0.07028(13) 0.20504(14) 0.00885(13) Uani 1 S . . .

loop_
_atom_site_aniso_label
_atom_site_aniso_U_11
_atom_site_aniso_U_22
_atom_site_aniso_U_33
_atom_site_aniso_U_23
_atom_site_aniso_U_13
_atom_site_aniso_U_12
Eu1 0.00524(3) 0.00524(3) 0.00366(4) 0.000 0.000 0.000
As1 0.00493(5) 0.00493(5) 0.00334(7) 0.000 0.000 0.000
O1 0.0150(4) 0.0053(3) 0.0063(2) -0.0012(2) 0.000 0.000

loop_
_atom_type_symbol
_atom_type_description
_atom_type_scat_dispersion_real
_atom_type_scat_dispersion_imag
_atom_type_scat_source
As As 0.2758 1.3314 'International Tables Vol C Tables 4.2.6.8 and 6.1.1.4'
Eu Eu -0.3977 2.4351 'International Tables Vol C Tables 4.2.6.8 and 6.1.1.4'
O O 0.0056 0.0036 'International Tables Vol C Tables 4.2.6.8 and 6.1.1.4'

loop_
_geom_angle_atom_site_label_1
_geom_angle_atom_site_label_2
_geom_angle_atom_site_label_3
_geom_angle
_geom_angle_site_symmetry_1
_geom_angle_site_symmetry_3
_geom_angle_publ_flag
O1 Eu1 O1 92.702(9) 22_566 1_565 ?
O1 Eu1 O1 154.92(4) 22_566 5 ?
O1 Eu1 O1 92.702(9) 1_565 5 ?
O1 Eu1 O1 92.702(9) 22_566 11_454 ?
O1 Eu1 O1 154.92(4) 1_565 11_454 ?
O1 Eu1 O1 92.702(9) 5 11_454 ?
O1 Eu1 O1 79.326(19) 22_566 27 ?
O1 Eu1 O1 134.00(3) 1_565 27 ?
O1 Eu1 O1 79.326(19) 5 27 ?
O1 Eu1 O1 71.09(3) 11_454 27 ?
O1 Eu1 O1 134.00(3) 22_566 29_565 ?
O1 Eu1 O1 79.326(19) 1_565 29_565 ?
O1 Eu1 O1 71.09(3) 5 29_565 ?
O1 Eu1 O1 79.326(19) 11_454 29_565 ?
O1 Eu1 O1 136.69(3) 27 29_565 ?
O1 Eu1 O1 79.326(19) 22_566 17_565 ?
O1 Eu1 O1 71.09(3) 1_565 17_565 ?
O1 Eu1 O1 79.326(19) 5 17_565 ?
O1 Eu1 O1 134.00(3) 11_454 17_565 ?
O1 Eu1 O1 62.91(4) 27 17_565 ?
O1 Eu1 O1 136.69(3) 29_565 17_565 ?
O1 Eu1 O1 71.09(3) 22_566 14_454 ?
O1 Eu1 O1 79.326(19) 1_565 14_454 ?
O1 Eu1 O1 134.00(3) 5 14_454 ?
O1 Eu1 O1 79.326(19) 11_454 14_454 ?
O1 Eu1 O1 136.69(3) 27 14_454 ?
O1 Eu1 O1 62.91(4) 29_565 14_454 ?
O1 Eu1 O1 136.69(3) 17_565 14_454 ?
O1 Eu1 As1 102.54(2) 22_566 17_566 ?
O1 Eu1 As1 77.46(2) 1_565 17_566 ?
O1 Eu1 As1 102.54(2) 5 17_566 ?
O1 Eu1 As1 77.46(2) 11_454 17_566 ?
O1 Eu1 As1 148.54(2) 27 17_566 ?
O1 Eu1 As1 31.46(2) 29_565 17_566 ?
O1 Eu1 As1 148.54(2) 17_565 17_566 ?
O1 Eu1 As1 31.46(2) 14_454 17_566 ?
O1 Eu1 As1 77.46(2) 22_566 17_565 ?
O1 Eu1 As1 102.54(2) 1_565 17_565 ?
O1 Eu1 As1 77.46(2) 5 17_565 ?
O1 Eu1 As1 102.54(2) 11_454 17_565 ?
O1 Eu1 As1 31.46(2) 27 17_565 ?
O1 Eu1 As1 148.54(2) 29_565 17_565 ?
O1 Eu1 As1 31.46(2) 17_565 17_565 ?
O1 Eu1 As1 148.54(2) 14_454 17_565 ?
As1 Eu1 As1 180.0 17_566 17_565 ?
O1 Eu1 Eu1 168.55(2) 22_566 25_565 ?
O1 Eu1 Eu1 84.935(9) 1_565 25_565 ?
O1 Eu1 Eu1 36.53(2) 5 25_565 ?
O1 Eu1 Eu1 84.935(9) 11_454 25_565 ?
O1 Eu1 Eu1 110.296(5) 27 25_565 ?
O1 Eu1 Eu1 34.55(2) 29_565 25_565 ?
O1 Eu1 Eu1 110.296(5) 17_565 25_565 ?
O1 Eu1 Eu1 97.46(2) 14_454 25_565 ?
As1 Eu1 Eu1 66.007(1) 17_566 25_565 ?
As1 Eu1 Eu1 113.993(1) 17_565 25_565 ?
O1 Eu1 Eu1 84.935(9) 22_566 17_565 ?
O1 Eu1 Eu1 168.55(2) 1_565 17_565 ?
O1 Eu1 Eu1 84.935(9) 5 17_565 ?
O1 Eu1 Eu1 36.53(2) 11_454 17_565 ?
O1 Eu1 Eu1 34.55(2) 27 17_565 ?
O1 Eu1 Eu1 110.296(5) 29_565 17_565 ?
O1 Eu1 Eu1 97.46(2) 17_565 17_565 ?
O1 Eu1 Eu1 110.296(5) 14_454 17_565 ?
As1 Eu1 Eu1 113.993(1) 17_566 17_565 ?
As1 Eu1 Eu1 66.007(1) 17_565 17_565 ?
Eu1 Eu1 Eu1 99.517(1) 25_565 17_565 ?
O1 As1 O1 114.50(3) . 30_556 ?
O1 As1 O1 99.82(6) . 11_454 ?
O1 As1 O1 114.50(3) 30_556 11_454 ?
O1 As1 O1 114.50(3) . 13_445 ?
O1 As1 O1 99.82(6) 30_556 13_445 ?
O1 As1 O1 114.50(3) 11_454 13_445 ?
O1 As1 Eu1 49.91(3) . 17_565 ?
O1 As1 Eu1 130.09(3) 30_556 17_565 ?
O1 As1 Eu1 49.91(3) 11_454 17_565 ?
O1 As1 Eu1 130.09(3) 13_445 17_565 ?
O1 As1 Eu1 130.09(3) . 17_566 ?
O1 As1 Eu1 49.91(3) 30_556 17_566 ?
O1 As1 Eu1 130.09(3) 11_454 17_566 ?
O1 As1 Eu1 49.91(3) 13_445 17_566 ?
Eu1 As1 Eu1 180.0 17_565 17_566 ?
As1 O1 Eu1 152.45(5) . 1_545 ?
As1 O1 Eu1 98.64(4) . 17_565 ?
Eu1 O1 Eu1 108.91(3) 1_545 17_565 ?

loop_
_geom_bond_atom_site_label_1
_geom_bond_atom_site_label_2
_geom_bond_distance
_geom_bond_site_symmetry_2
_geom_bond_publ_flag
Eu1 O1 2.3498(9) 22_566 ?
Eu1 O1 2.3498(9) 1_565 ?
Eu1 O1 2.3498(9) 5 ?
Eu1 O1 2.3498(9) 11_454 ?
Eu1 O1 2.4664(9) 27 ?
Eu1 O1 2.4664(9) 29_565 ?
Eu1 O1 2.4664(9) 17_565 ?
Eu1 O1 2.4664(9) 14_454 ?
Eu1 As1 3.1875(1) 17_566 ?
Eu1 As1 3.1875(1) 17_565 ?
Eu1 Eu1 3.9195(1) 25_565 ?
Eu1 Eu1 3.9195(1) 17_565 ?
As1 O1 1.6824(9) . ?
As1 O1 1.6824(9) 30_556 ?
As1 O1 1.6824(9) 11_454 ?
As1 O1 1.6824(9) 13_445 ?
As1 Eu1 3.1875(1) 17_565 ?
As1 Eu1 3.1875(1) 17_566 ?
O1 Eu1 2.3498(9) 1_545 ?
O1 Eu1 2.4664(9) 17_565 ?
